data_7200745
loop_
_publ_author_name
'Mol\<canov, Kre\<simir'
'Koji\'c-Prodi\'c, Biserka'
'Meden, Anton'

_publ_section_title
;
 \p-Stacking of quinoid rings in crystals of alkali diaqua hydrogen
 chloranilates
;
_journal_issue 7
_journal_name_full CrystEngComm
_journal_page_first 1407
_journal_paper_doi 10.1039/b821011j
_journal_volume 11
_journal_year 2009
_chemical_absolute_configuration unk
_chemical_formula_moiety 'C8 H7 Cl2 Li O5'
_chemical_formula_sum 'C8 H7 Cl2 Li O5'
_chemical_formula_weight 260.98
_space_group_IT_number 33
_symmetry_cell_setting orthorhombic
_symmetry_space_group_name_Hall 'P 2c -2n'
_symmetry_space_group_name_H-M 'P n a 21'
_audit_conform_dict_location ftp://ftp.iucr.org/pub/cif_core.dic
_audit_conform_dict_name cif_core.dic
_audit_conform_dict_version 2.3
_audit_creation_date 2007-09-12T15:48:05-00:00
_audit_creation_method 'WinGX routine CIF_UPDATE'
_cell_angle_alpha 90
_cell_angle_beta 90
_cell_angle_gamma 90
_cell_formula_units_Z 4
_cell_length_a 13.72(2)
_cell_length_b 4.975(2)
_cell_length_c 14.700(11)
_cell_measurement_reflns_used 25
_cell_measurement_temperature 293(2)
_cell_measurement_theta_max 19.1
_cell_measurement_theta_min 6.4
_cell_volume 1003.4(17)
_computing_cell_refinement 'CAD4 Express (Enraf Nonius, 1994)'
_computing_data_collection 'CAD4 Express (Enraf Nonius, 1994)'
_computing_data_reduction 'XCAD4 (Harms & Wocadlo, 1995)'
_computing_molecular_graphics 'Ortep-3 for Windows (Farrugia, 1997)'
_computing_publication_material 'WinGX publication routines (Farrugia, 1999)'
_computing_structure_refinement 'SHELXL-97 (Sheldrick, 1997)'
_computing_structure_solution 'SHELXS-97 (Sheldrick, 1997)'
_diffrn_measured_fraction_theta_full 0.986
_diffrn_measured_fraction_theta_max 0.986
_diffrn_measurement_device '\k-geometry diffractometer'
_diffrn_measurement_device_type 'Enraf Nonius TurboCAD4'
_diffrn_measurement_method 'non-profiled omega/2theta scans'
_diffrn_radiation_probe x-ray
_diffrn_radiation_type CuK\a
_diffrn_radiation_wavelength 1.54184
_diffrn_reflns_av_R_equivalents 0
_diffrn_reflns_limit_h_max 0
_diffrn_reflns_limit_h_min -17
_diffrn_reflns_limit_k_max 6
_diffrn_reflns_limit_k_min 0
_diffrn_reflns_limit_l_max 18
_diffrn_reflns_limit_l_min 0
_diffrn_reflns_number 1085
_diffrn_reflns_theta_full 76.21
_diffrn_reflns_theta_max 76.21
_diffrn_reflns_theta_min 6.02
_diffrn_standards_decay_% 2
_diffrn_standards_interval_time 120
_diffrn_standards_number 3
_exptl_absorpt_coefficient_mu 5.873
_exptl_absorpt_correction_type none
_exptl_crystal_colour 'dark red'
_exptl_crystal_density_diffrn 1.728
_exptl_crystal_density_method 'not measured'
_exptl_crystal_description prism
_exptl_crystal_F_000 528
_exptl_crystal_size_max 0.35
_exptl_crystal_size_mid 0.08
_exptl_crystal_size_min 0.08
_refine_diff_density_max 0.393
_refine_diff_density_min -0.634
_refine_ls_abs_structure_details 'Flack H D (1983), Acta Cryst. A39, 876-881'
_refine_ls_abs_structure_Flack 0.03(4)
_refine_ls_extinction_method none
_refine_ls_goodness_of_fit_ref 1.078
_refine_ls_hydrogen_treatment mixed
_refine_ls_matrix_type full
_refine_ls_number_parameters 171
_refine_ls_number_reflns 1085
_refine_ls_number_restraints 9
_refine_ls_restrained_S_all 1.074
_refine_ls_R_factor_gt 0.0432
_refine_ls_shift/su_max 0
_refine_ls_structure_factor_coef Fsqd
_refine_ls_weighting_details 'calc w=1/[\s^2^(Fo^2^)+(0.1010P)^2^+0.2741P] where P=(Fo^2^+2Fc^2^)/3'
_refine_ls_weighting_scheme calc
_refine_ls_wR_factor_ref 0.1336
_reflns_number_gt 960
_reflns_number_total 1085
_reflns_threshold_expression >2sigma(I)
_cod_data_source_file b821011j.txt
_cod_data_source_block LiHCAEtOH
_cod_original_cell_volume 1003.2(17)
_cod_database_code 7200745

loop_
_symmetry_equiv_pos_as_xyz
'x, y, z'
'-x, -y, z+1/2'
'-x+1/2, y+1/2, z+1/2'
'x+1/2, -y+1/2, z'

loop_
_atom_site_label
_atom_site_type_symbol
_atom_site_fract_x
_atom_site_fract_y
_atom_site_fract_z
_atom_site_U_iso_or_equiv
_atom_site_adp_type
_atom_site_occupancy
_atom_site_calc_flag
_atom_site_refinement_flags
_atom_site_disorder_group
_atom_site_disorder_assembly
H7A H 0.209(6) 0.783(17) 0.303(5) 0.05(2) Uiso 1 d . . .
H7B H 0.231(4) 0.852(12) 0.400(4) 0.016(12) Uiso 1 d . . .
H8C H 0.168(5) 1.255(15) 0.284(2) 0.06 Uiso 1 d D . .
H8A H 0.0986(19) 1.146(11) 0.356(4) 0.038(16) Uiso 1 d D . .
H8B H 0.182(5) 1.343(10) 0.380(4) 0.06 Uiso 1 d D . .
H H 0.633(4) 0.707(8) -0.086(4) 0.037(17) Uiso 1 d D . .
H5 H 0.343(5) 1.136(11) 0.304(4) 0.05(2) Uiso 1 d D . .
Cl2 Cl 0.33685(9) 0.0578(2) 0.09206(9) 0.0329(4) Uani 1 d . . .
Cl1 Cl 0.66543(9) 0.9556(2) 0.08439(9) 0.0327(4) Uani 1 d . . .
O1 O 0.5263(3) 0.8236(9) 0.2334(4) 0.0334(11) Uani 1 d . . .
O2 O 0.6073(4) 0.5653(9) -0.0635(4) 0.0337(12) Uani 1 d D . .
O3 O 0.4775(3) 0.1953(8) -0.0565(4) 0.0323(11) Uani 1 d . . .
O4 O 0.3921(3) 0.4511(8) 0.2440(4) 0.0341(13) Uani 1 d . . .
O5 O 0.3321(2) 1.0197(6) 0.3427(5) 0.0307(7) Uani 1 d D . .
C2 C 0.5754(4) 0.7139(9) 0.0858(6) 0.0245(11) Uani 1 d . . .
C6 C 0.4373(4) 0.4649(10) 0.1701(5) 0.0236(13) Uani 1 d . . .
C7 C 0.2300(3) 0.9440(9) 0.3396(10) 0.0387(10) Uani 1 d . . .
C3 C 0.5597(4) 0.5559(10) 0.0142(5) 0.0264(15) Uani 1 d . . .
C8 C 0.1658(3) 1.1870(12) 0.3453(11) 0.0507(16) Uani 1 d D . .
C4 C 0.4837(4) 0.3368(10) 0.0152(6) 0.0259(12) Uani 1 d . . .
C1 C 0.5166(4) 0.6853(9) 0.1684(6) 0.0245(13) Uani 1 d . . .
Li1 Li 0.4321(5) 0.7267(14) 0.3404(13) 0.0347(15) Uani 1 d . . .
C5 C 0.4254(4) 0.3074(9) 0.0922(7) 0.0286(14) Uani 1 d . . .

loop_
_atom_site_aniso_label
_atom_site_aniso_U_11
_atom_site_aniso_U_22
_atom_site_aniso_U_33
_atom_site_aniso_U_23
_atom_site_aniso_U_13
_atom_site_aniso_U_12
Cl2 0.0235(6) 0.0273(6) 0.0478(12) -0.0005(7) 0.0046(8) -0.0071(4)
Cl1 0.0243(6) 0.0289(7) 0.0449(11) 0.0006(7) -0.0017(8) -0.0076(4)
O1 0.033(2) 0.032(2) 0.035(3) -0.0015(18) 0.008(2) -0.0067(16)
O2 0.038(2) 0.031(2) 0.032(3) 0.0003(16) 0.011(2) -0.0100(17)
O3 0.030(2) 0.034(2) 0.034(3) -0.0056(17) -0.006(2) -0.0050(14)
O4 0.033(2) 0.030(2) 0.039(4) -0.0038(18) 0.010(2) -0.0070(16)
O5 0.0258(13) 0.0255(14) 0.0407(17) 0.005(2) 0.003(3) -0.0041(10)
C2 0.023(2) 0.023(2) 0.028(3) 0.001(3) 0.005(3) -0.0063(16)
C6 0.022(3) 0.020(2) 0.029(4) 0.001(2) -0.005(3) 0.0004(18)
C7 0.028(2) 0.027(2) 0.061(3) 0.004(3) -0.005(4) -0.0044(15)
C3 0.020(3) 0.023(3) 0.036(4) 0.004(2) 0.010(3) 0.001(2)
C8 0.032(2) 0.043(3) 0.077(5) 0.011(4) 0.004(5) 0.003(2)
C4 0.024(2) 0.023(2) 0.031(3) -0.001(2) -0.002(3) 0.004(2)
C1 0.020(2) 0.019(2) 0.034(4) 0.002(2) 0.000(3) -0.0027(19)
Li1 0.035(3) 0.031(3) 0.039(3) 0.002(7) -0.014(7) -0.003(3)
C5 0.020(2) 0.022(2) 0.044(4) 0.004(3) -0.004(3) -0.0015(16)

loop_
_atom_type_symbol
_atom_type_description
_atom_type_scat_dispersion_real
_atom_type_scat_dispersion_imag
_atom_type_scat_source
C C 0.0181 0.0091 'International Tables Vol C Tables 4.2.6.8 and 6.1.1.4'
H H 0 0 'International Tables Vol C Tables 4.2.6.8 and 6.1.1.4'
Cl Cl 0.3639 0.7018 'International Tables Vol C Tables 4.2.6.8 and 6.1.1.4'
O O 0.0492 0.0322 'International Tables Vol C Tables 4.2.6.8 and 6.1.1.4'
Li Li 0.0008 0.0003 'International Tables Vol C Tables 4.2.6.8 and 6.1.1.4'

loop_
_geom_angle_atom_site_label_1
_geom_angle_atom_site_label_2
_geom_angle_atom_site_label_3
_geom_angle
_geom_angle_site_symmetry_1
_geom_angle_site_symmetry_3
_geom_angle_publ_flag
C1 O1 Li1 113.8(5) . . ?
C3 O2 Li1 115.6(5) . 2_664 ?
C3 O2 H 124(4) . . ?
Li1 O2 H 115(4) 2_664 . ?
C4 O3 Li1 118.7(5) . 2_664 ?
C6 O4 Li1 115.5(5) . . ?
C7 O5 Li1 118.1(3) . . ?
C7 O5 H5 110(5) . . ?
Li1 O5 H5 112(5) . . ?
C3 C2 C1 120.6(5) . . ?
C3 C2 Cl1 121.2(6) . . ?
C1 C2 Cl1 118.2(5) . . ?
O4 C6 C5 128.5(5) . . ?
O4 C6 C1 113.7(6) . . ?
C5 C6 C1 117.8(7) . . ?
O5 C7 C8 110.9(4) . . ?
O5 C7 H7A 120(5) . . ?
C8 C7 H7A 120(4) . . ?
O5 C7 H7B 94(3) . . ?
C8 C7 H7B 109(3) . . ?
H7A C7 H7B 97(6) . . ?
O2 C3 C2 125.8(5) . . ?
O2 C3 C4 112.2(6) . . ?
C2 C3 C4 122.0(7) . . ?
C7 C8 H8C 102(5) . . ?
C7 C8 H8A 114(3) . . ?
H8C C8 H8A 105(4) . . ?
C7 C8 H8B 123(5) . . ?
H8C C8 H8B 102(4) . . ?
H8A C8 H8B 108(4) . . ?
O3 C4 C5 125.2(5) . . ?
O3 C4 C3 116.0(6) . . ?
C5 C4 C3 118.8(6) . . ?
O1 C1 C2 123.4(5) . . ?
O1 C1 C6 118.5(6) . . ?
C2 C1 C6 118.1(6) . . ?
O1 C1 Li1 43.3(3) . . ?
C2 C1 Li1 166.7(4) . . ?
C6 C1 Li1 75.2(4) . . ?
O3 Li1 O5 105.7(7) 2_665 . ?
O3 Li1 O4 145.3(4) 2_665 . ?
O5 Li1 O4 108.4(6) . . ?
O3 Li1 O1 98.2(3) 2_665 . ?
O5 Li1 O1 105.6(6) . . ?
O4 Li1 O1 78.5(7) . . ?
O3 Li1 O2 77.5(7) 2_665 2_665 ?
O5 Li1 O2 108.5(7) . 2_665 ?
O4 Li1 O2 86.2(3) . 2_665 ?
O1 Li1 O2 145.6(5) . 2_665 ?
O3 Li1 C1 116.4(5) 2_665 . ?
O5 Li1 C1 110.7(7) . . ?
O4 Li1 C1 55.6(5) . . ?
O1 Li1 C1 22.9(3) . . ?
O2 Li1 C1 131.8(5) 2_665 . ?
C4 C5 C6 122.7(5) . . ?
C4 C5 Cl2 118.4(6) . . ?
C6 C5 Cl2 118.9(6) . . ?

loop_
_geom_bond_atom_site_label_1
_geom_bond_atom_site_label_2
_geom_bond_distance
_geom_bond_site_symmetry_2
_geom_bond_publ_flag
Cl2 C5 1.737(5) . ?
Cl1 C2 1.723(5) . ?
O1 C1 1.185(8) . ?
O1 Li1 2.092(18) . ?
O2 C3 1.316(9) . ?
O2 Li1 2.097(16) 2_664 ?
O2 H 0.85(2) . ?
O3 C4 1.271(8) . ?
O3 Li1 1.997(16) 2_664 ?
O4 C6 1.253(9) . ?
O4 Li1 2.046(15) . ?
O5 C7 1.451(5) . ?
O5 Li1 2.001(8) . ?
O5 H5 0.82(2) . ?
C2 C3 1.332(11) . ?
C2 C1 1.464(11) . ?
C6 C5 1.398(11) . ?
C6 C1 1.545(7) . ?
C7 C8 1.498(7) . ?
C7 H7A 1.01(8) . ?
C7 H7B 1.00(6) . ?
C3 C4 1.508(8) . ?
C8 H8C 0.97(2) . ?
C8 H8A 0.956(19) . ?
C8 H8B 0.95(2) . ?
C4 C5 1.393(11) . ?
C1 Li1 2.79(2) . ?
Li1 O3 1.997(16) 2_665 ?
Li1 O2 2.097(16) 2_665 ?

loop_
_geom_torsion_atom_site_label_1
_geom_torsion_atom_site_label_2
_geom_torsion_atom_site_label_3
_geom_torsion_atom_site_label_4
_geom_torsion
_geom_torsion_site_symmetry_1
_geom_torsion_site_symmetry_2
_geom_torsion_site_symmetry_3
_geom_torsion_site_symmetry_4
_geom_torsion_publ_flag
Li1 O4 C6 C5 -179.2(6) . . . . ?
Li1 O4 C6 C1 1.5(7) . . . . ?
Li1 O5 C7 C8 177.9(11) . . . . ?
Li1 O2 C3 C2 177.1(6) 2_664 . . . ?
Li1 O2 C3 C4 -1.7(7) 2_664 . . . ?
C1 C2 C3 O2 179.4(6) . . . . ?
Cl1 C2 C3 O2 -0.9(9) . . . . ?
C1 C2 C3 C4 -1.9(8) . . . . ?
Cl1 C2 C3 C4 177.8(4) . . . . ?
Li1 O3 C4 C5 179.5(6) 2_664 . . . ?
Li1 O3 C4 C3 0.8(8) 2_664 . . . ?
O2 C3 C4 O3 0.7(8) . . . . ?
C2 C3 C4 O3 -178.2(6) . . . . ?
O2 C3 C4 C5 -178.1(6) . . . . ?
C2 C3 C4 C5 3.0(8) . . . . ?
Li1 O1 C1 C2 -179.2(5) . . . . ?
Li1 O1 C1 C6 1.4(7) . . . . ?
C3 C2 C1 O1 -178.5(6) . . . . ?
Cl1 C2 C1 O1 1.7(9) . . . . ?
C3 C2 C1 C6 0.9(8) . . . . ?
Cl1 C2 C1 C6 -178.9(4) . . . . ?
C3 C2 C1 Li1 179.2(17) . . . . ?
Cl1 C2 C1 Li1 -1(2) . . . . ?
O4 C6 C1 O1 -2.0(8) . . . . ?
C5 C6 C1 O1 178.6(6) . . . . ?
O4 C6 C1 C2 178.6(5) . . . . ?
C5 C6 C1 C2 -0.8(7) . . . . ?
O4 C6 C1 Li1 -1.0(5) . . . . ?
C5 C6 C1 Li1 179.6(5) . . . . ?
C7 O5 Li1 O3 -130.1(8) . . . 2_665 ?
C7 O5 Li1 O4 43.8(11) . . . . ?
C7 O5 Li1 O1 126.6(8) . . . . ?
C7 O5 Li1 O2 -48.3(11) . . . 2_665 ?
C7 O5 Li1 C1 103.1(8) . . . . ?
C6 O4 Li1 O3 -88.4(15) . . . 2_665 ?
C6 O4 Li1 O5 102.0(7) . . . . ?
C6 O4 Li1 O1 -0.7(5) . . . . ?
C6 O4 Li1 O2 -149.8(5) . . . 2_665 ?
C6 O4 Li1 C1 -0.9(4) . . . . ?
C1 O1 Li1 O3 144.5(5) . . . 2_665 ?
C1 O1 Li1 O5 -106.6(6) . . . . ?
C1 O1 Li1 O4 -0.4(6) . . . . ?
C1 O1 Li1 O2 64.8(14) . . . 2_665 ?
O1 C1 Li1 O3 -39.9(6) . . . 2_665 ?
C2 C1 Li1 O3 -37(2) . . . 2_665 ?
C6 C1 Li1 O3 141.3(5) . . . 2_665 ?
O1 C1 Li1 O5 80.8(5) . . . . ?
C2 C1 Li1 O5 84(2) . . . . ?
C6 C1 Li1 O5 -97.9(5) . . . . ?
O1 C1 Li1 O4 179.5(7) . . . . ?
C2 C1 Li1 O4 -178(2) . . . . ?
C6 C1 Li1 O4 0.7(3) . . . . ?
C2 C1 Li1 O1 2.8(19) . . . . ?
C6 C1 Li1 O1 -178.8(7) . . . . ?
O1 C1 Li1 O2 -136.7(8) . . . 2_665 ?
C2 C1 Li1 O2 -133.9(18) . . . 2_665 ?
C6 C1 Li1 O2 44.5(6) . . . 2_665 ?
O3 C4 C5 C6 178.3(6) . . . . ?
C3 C4 C5 C6 -3.0(8) . . . . ?
O3 C4 C5 Cl2 0.3(9) . . . . ?
C3 C4 C5 Cl2 179.0(4) . . . . ?
O4 C6 C5 C4 -177.3(6) . . . . ?
C1 C6 C5 C4 2.0(8) . . . . ?
O4 C6 C5 Cl2 0.7(9) . . . . ?
C1 C6 C5 Cl2 180.0(4) . . . . ?
